data_2206846
loop_
_publ_author_name
'Diao, Chun-Hua'
'Fan, Zhi'
'Yu, Ming'
'Chen, Xin'
'Jing, Zuo-Liang'
'Deng, Qi-Liang'

_publ_section_title 4-[(2-Hydroxy-3-methoxybenzylidene)amino]-1,5-dimethyl-2-phenyl-1<i>H</i>-pyrazol-3(2<i>H</i>)-one
_journal_coeditor_code BH6019
_journal_issue 10
_journal_name_full 'Acta Crystallographica Section E'
_journal_page_first o3271
_journal_page_last o3272
_journal_paper_doi 10.1107/S1600536805027340
_journal_volume 61
_journal_year 2005
_chemical_formula_iupac 'C19 H19 N3 O3'
_chemical_formula_moiety 'C19 H19 N3 O3'
_chemical_formula_sum 'C19 H19 N3 O3'
_chemical_formula_weight 337.37
_chemical_name_systematic
;
4-[(2-Hydroxy-3-methoxybenzylidene)amino]-1,5-dimethyl-2-phenyl-1H-
pyrazol-3(2H)-one
;
_space_group_IT_number 15
_symmetry_cell_setting monoclinic
_symmetry_space_group_name_Hall '-C 2yc'
_symmetry_space_group_name_H-M 'C 1 2/c 1'
_atom_sites_solution_hydrogens geom
_atom_sites_solution_primary direct
_atom_sites_solution_secondary difmap
_audit_creation_method SHELXL97
_cell_angle_alpha 90.00
_cell_angle_beta 105.753(4)
_cell_angle_gamma 90.00
_cell_formula_units_Z 8
_cell_length_a 27.920(6)
_cell_length_b 7.5547(15)
_cell_length_c 16.712(3)
_cell_measurement_reflns_used 1997
_cell_measurement_temperature 294(2)
_cell_measurement_theta_max 24.18
_cell_measurement_theta_min 2.80
_cell_volume 3392.6(12)
_computing_cell_refinement 'SAINT (Bruker, 1999)'
_computing_data_collection 'SMART (Bruker, 1999)'
_computing_data_reduction SAINT
_computing_molecular_graphics 'SHELXTL (Bruker, 1999)'
_computing_publication_material SHELXTL
_computing_structure_refinement 'SHELXL97 (Sheldrick, 1997)'
_computing_structure_solution 'SHELXS97 (Sheldrick, 1997)'
_diffrn_ambient_temperature 294(2)
_diffrn_measured_fraction_theta_full 0.996
_diffrn_measured_fraction_theta_max 0.996
_diffrn_measurement_device_type 'Bruker SMART CCD area-detector'
_diffrn_measurement_method '\f and \w'
_diffrn_radiation_monochromator graphite
_diffrn_radiation_source 'fine-focus sealed tube'
_diffrn_radiation_type MoK\a
_diffrn_radiation_wavelength 0.71073
_diffrn_reflns_av_R_equivalents 0.0431
_diffrn_reflns_av_sigmaI/netI 0.0531
_diffrn_reflns_limit_h_max 32
_diffrn_reflns_limit_h_min -34
_diffrn_reflns_limit_k_max 9
_diffrn_reflns_limit_k_min -8
_diffrn_reflns_limit_l_max 17
_diffrn_reflns_limit_l_min -20
_diffrn_reflns_number 9165
_diffrn_reflns_theta_full 26.34
_diffrn_reflns_theta_max 26.34
_diffrn_reflns_theta_min 1.52
_diffrn_standards_decay_% 0
_diffrn_standards_interval_count 0
_diffrn_standards_interval_time 0
_diffrn_standards_number 0
_exptl_absorpt_coefficient_mu 0.091
_exptl_absorpt_correction_T_max 0.986
_exptl_absorpt_correction_T_min 0.970
_exptl_absorpt_correction_type multi-scan
_exptl_absorpt_process_details '(SADABS; Bruker, 1999)'
_exptl_crystal_colour yellow
_exptl_crystal_density_diffrn 1.321
_exptl_crystal_density_method 'not measured'
_exptl_crystal_description block
_exptl_crystal_F_000 1424
_exptl_crystal_size_max 0.26
_exptl_crystal_size_mid 0.24
_exptl_crystal_size_min 0.16
_refine_diff_density_max 0.205
_refine_diff_density_min -0.271
_refine_ls_extinction_method none
_refine_ls_goodness_of_fit_ref 1.003
_refine_ls_hydrogen_treatment mixed
_refine_ls_matrix_type full
_refine_ls_number_parameters 233
_refine_ls_number_reflns 3449
_refine_ls_number_restraints 0
_refine_ls_restrained_S_all 1.003
_refine_ls_R_factor_all 0.0961
_refine_ls_R_factor_gt 0.0466
_refine_ls_shift/su_max 0.001
_refine_ls_shift/su_mean 0.000
_refine_ls_structure_factor_coef Fsqd
_refine_ls_weighting_details 'calc w = 1/[\s^2^(Fo^2^)+(0.06P)^2^+0.5212P] where P = (Fo^2^+2Fc^2^)/3'
_refine_ls_weighting_scheme calc
_refine_ls_wR_factor_gt 0.1058
_refine_ls_wR_factor_ref 0.1278
_reflns_number_gt 2024
_reflns_number_total 3449
_reflns_threshold_expression I>2\s(I)
_cod_data_source_file bh6019.cif
_cod_data_source_block I
_cod_depositor_comments
;
The following automatic conversions were performed:
'_symmetry_cell_setting' value 'Monoclinic' changed to 'monoclinic'
according to '/home/saulius/struct/CIF-dictionaries/cif_core.dic'
dictionary named 'cif_core.dic' version 2.4.1 from 2010-06-29.

Automatic conversion script
Id: cif_fix_enum 1527 2010-12-29 10:47:43Z saulius 

The following automatic conversions were performed:

'_symmetry_cell_setting' value 'Monoclinic' changed to 'monoclinic'
according to /home/saulius/struct/CIF-dictionaries/cif_core.dic
dictionary named 'cif_core.dic' version 2.4.1 from 2010-06-29.

Automatic conversion script
Id: cif_fix_values 1715 2011-07-08 13:25:40Z adriana 
;
_cod_original_sg_symbol_H-M 'C 2/c'
_cod_database_code 2206846
_cod_database_fobs_code 2206846

loop_
_symmetry_equiv_pos_as_xyz
'x, y, z'
'-x, y, -z+1/2'
'x+1/2, y+1/2, z'
'-x+1/2, y+1/2, -z+1/2'
'-x, -y, -z'
'x, -y, z-1/2'
'-x+1/2, -y+1/2, -z'
'x+1/2, -y+1/2, z-1/2'

loop_
_atom_site_label
_atom_site_fract_x
_atom_site_fract_y
_atom_site_fract_z
_atom_site_U_iso_or_equiv
_atom_site_adp_type
_atom_site_calc_flag
_atom_site_refinement_flags
_atom_site_occupancy
_atom_site_type_symbol
O1 0.41761(5) 0.56172(17) 0.68922(9) 0.0447(4) Uani d . 1 O
O2 0.56334(6) 0.18800(18) 0.57666(9) 0.0508(4) Uani d . 1 O
H2 0.5332(10) 0.197(3) 0.5971(15) 0.084(8) Uiso d . 1 H
O3 0.64031(5) 0.2462(2) 0.51859(10) 0.0566(4) Uani d . 1 O
N1 0.37966(6) 0.2932(2) 0.70078(10) 0.0378(4) Uani d . 1 N
N2 0.38624(6) 0.1157(2) 0.67788(10) 0.0408(4) Uani d . 1 N
N3 0.49232(6) 0.3105(2) 0.63286(9) 0.0353(4) Uani d . 1 N
C1 0.33016(7) 0.3580(2) 0.68750(12) 0.0355(5) Uani d . 1 C
C2 0.29110(8) 0.2895(3) 0.62557(12) 0.0460(6) Uani d . 1 C
H2A 0.2963 0.1937 0.5940 0.055 Uiso calc R 1 H
C3 0.24436(9) 0.3643(3) 0.61092(14) 0.0572(6) Uani d . 1 C
H3 0.2180 0.3180 0.5696 0.069 Uiso calc R 1 H
C4 0.23651(9) 0.5062(4) 0.65685(16) 0.0611(7) Uani d . 1 C
H4 0.2051 0.5573 0.6460 0.073 Uiso calc R 1 H
C5 0.27526(9) 0.5728(3) 0.71912(15) 0.0574(7) Uani d . 1 C
H5 0.2698 0.6687 0.7504 0.069 Uiso calc R 1 H
C6 0.32231(8) 0.4983(3) 0.73574(13) 0.0439(5) Uani d . 1 C
H6 0.3482 0.5420 0.7787 0.053 Uiso calc R 1 H
C7 0.41735(7) 0.3991(2) 0.68420(11) 0.0338(5) Uani d . 1 C
C8 0.45023(7) 0.2757(2) 0.65975(11) 0.0322(4) Uani d . 1 C
C9 0.43136(7) 0.1105(2) 0.65972(12) 0.0369(5) Uani d . 1 C
C10 0.45283(9) -0.0587(3) 0.63965(15) 0.0543(6) Uani d . 1 C
H10A 0.4352 -0.0958 0.5846 0.081 Uiso calc R 1 H
H10B 0.4498 -0.1479 0.6789 0.081 Uiso calc R 1 H
H10C 0.4873 -0.0416 0.6425 0.081 Uiso calc R 1 H
C11 0.37116(9) -0.0189(3) 0.72999(15) 0.0564(6) Uani d . 1 C
H11A 0.3804 -0.1342 0.7151 0.085 Uiso calc R 1 H
H11B 0.3358 -0.0141 0.7214 0.085 Uiso calc R 1 H
H11C 0.3875 0.0039 0.7874 0.085 Uiso calc R 1 H
C12 0.50765(7) 0.4695(3) 0.62506(11) 0.0364(5) Uani d . 1 C
H12 0.4911 0.5653 0.6401 0.044 Uiso calc R 1 H
C13 0.55036(7) 0.5004(3) 0.59315(11) 0.0343(5) Uani d . 1 C
C14 0.56541(8) 0.6741(3) 0.58343(12) 0.0433(5) Uani d . 1 C
H14 0.5484 0.7685 0.5987 0.052 Uiso calc R 1 H
C15 0.60496(8) 0.7067(3) 0.55159(13) 0.0485(6) Uani d . 1 C
H15 0.6146 0.8225 0.5453 0.058 Uiso calc R 1 H
C16 0.63050(8) 0.5665(3) 0.52878(13) 0.0466(6) Uani d . 1 C
H16 0.6572 0.5893 0.5070 0.056 Uiso calc R 1 H
C17 0.61697(7) 0.3940(3) 0.53794(12) 0.0412(5) Uani d . 1 C
C18 0.57635(7) 0.3590(3) 0.56984(12) 0.0364(5) Uani d . 1 C
C19 0.67991(9) 0.2739(4) 0.48141(16) 0.0739(8) Uani d . 1 C
H19A 0.6678 0.3392 0.4306 0.111 Uiso calc R 1 H
H19B 0.6926 0.1616 0.4696 0.111 Uiso calc R 1 H
H19C 0.7060 0.3396 0.5189 0.111 Uiso calc R 1 H

loop_
_atom_site_aniso_label
_atom_site_aniso_U_11
_atom_site_aniso_U_22
_atom_site_aniso_U_33
_atom_site_aniso_U_12
_atom_site_aniso_U_13
_atom_site_aniso_U_23
O1 0.0508(9) 0.0256(8) 0.0618(9) -0.0034(6) 0.0223(7) -0.0027(7)
O2 0.0545(10) 0.0364(9) 0.0698(10) 0.0017(7) 0.0312(9) 0.0012(7)
O3 0.0493(10) 0.0593(10) 0.0699(10) 0.0087(8) 0.0310(8) 0.0045(8)
N1 0.0406(10) 0.0256(9) 0.0511(11) -0.0028(7) 0.0192(8) -0.0023(8)
N2 0.0461(11) 0.0231(9) 0.0594(11) -0.0039(7) 0.0248(9) -0.0012(8)
N3 0.0357(10) 0.0320(9) 0.0393(9) -0.0019(7) 0.0120(8) 0.0008(7)
C1 0.0386(12) 0.0338(11) 0.0380(11) -0.0020(9) 0.0171(10) 0.0036(9)
C2 0.0470(14) 0.0487(13) 0.0455(13) -0.0101(11) 0.0181(11) -0.0073(10)
C3 0.0427(15) 0.0736(17) 0.0545(14) -0.0091(12) 0.0115(11) 0.0043(13)
C4 0.0429(15) 0.0781(18) 0.0667(17) 0.0126(13) 0.0222(13) 0.0196(15)
C5 0.0627(17) 0.0559(15) 0.0620(16) 0.0152(13) 0.0312(14) -0.0002(12)
C6 0.0466(13) 0.0444(13) 0.0422(12) 0.0026(10) 0.0147(10) -0.0042(10)
C7 0.0376(12) 0.0285(11) 0.0347(11) -0.0042(9) 0.0089(9) 0.0007(9)
C8 0.0353(11) 0.0284(11) 0.0336(11) -0.0011(9) 0.0106(9) 0.0003(8)
C9 0.0402(12) 0.0299(11) 0.0426(12) -0.0012(9) 0.0144(10) -0.0002(9)
C10 0.0589(15) 0.0312(12) 0.0804(17) 0.0013(11) 0.0318(13) -0.0059(12)
C11 0.0678(16) 0.0350(13) 0.0758(17) -0.0068(11) 0.0355(14) 0.0072(12)
C12 0.0374(12) 0.0321(12) 0.0395(11) 0.0004(9) 0.0100(9) -0.0014(9)
C13 0.0324(11) 0.0355(11) 0.0338(11) -0.0052(9) 0.0071(9) 0.0010(9)
C14 0.0434(13) 0.0387(13) 0.0482(13) -0.0041(10) 0.0135(10) -0.0019(10)
C15 0.0502(14) 0.0442(13) 0.0517(13) -0.0146(11) 0.0146(11) 0.0026(11)
C16 0.0385(13) 0.0575(15) 0.0462(13) -0.0098(11) 0.0154(10) 0.0020(11)
C17 0.0361(12) 0.0496(14) 0.0381(12) 0.0033(10) 0.0102(10) 0.0008(10)
C18 0.0350(12) 0.0349(12) 0.0386(11) -0.0021(9) 0.0087(9) 0.0022(9)
C19 0.0634(17) 0.091(2) 0.0828(18) 0.0222(15) 0.0461(15) 0.0181(16)

loop_
_atom_type_symbol
_atom_type_description
_atom_type_scat_dispersion_real
_atom_type_scat_dispersion_imag
_atom_type_scat_source
C C 0.0033 0.0016 'International Tables Vol C Tables 4.2.6.8 and 6.1.1.4'
H H 0.0000 0.0000 'International Tables Vol C Tables 4.2.6.8 and 6.1.1.4'
N N 0.0061 0.0033 'International Tables Vol C Tables 4.2.6.8 and 6.1.1.4'
O O 0.0106 0.0060 'International Tables Vol C Tables 4.2.6.8 and 6.1.1.4'

loop_
_geom_angle_atom_site_label_1
_geom_angle_atom_site_label_2
_geom_angle_atom_site_label_3
_geom_angle
_geom_angle_publ_flag
C18 O2 H2 103.6(14) ?
C17 O3 C19 117.20(18) ?
C7 N1 N2 108.98(14) yes
C7 N1 C1 121.24(15) yes
N2 N1 C1 118.27(15) yes
C9 N2 N1 106.23(14) yes
C9 N2 C11 122.52(17) yes
N1 N2 C11 114.45(15) yes
C12 N3 C8 122.63(16) yes
C2 C1 C6 120.3(2) ?
C2 C1 N1 121.44(18) ?
C6 C1 N1 118.20(18) ?
C3 C2 C1 119.6(2) ?
C3 C2 H2A 120.2 ?
C1 C2 H2A 120.2 ?
C4 C3 C2 120.5(2) ?
C4 C3 H3 119.7 ?
C2 C3 H3 119.7 ?
C3 C4 C5 119.8(2) ?
C3 C4 H4 120.1 ?
C5 C4 H4 120.1 ?
C4 C5 C6 120.7(2) ?
C4 C5 H5 119.6 ?
C6 C5 H5 119.6 ?
C1 C6 C5 119.0(2) ?
C1 C6 H6 120.5 ?
C5 C6 H6 120.5 ?
O1 C7 N1 122.98(17) ?
O1 C7 C8 132.17(18) ?
N1 C7 C8 104.81(15) ?
C9 C8 N3 122.41(17) ?
C9 C8 C7 108.54(17) ?
N3 C8 C7 128.83(16) ?
C8 C9 N2 110.72(16) ?
C8 C9 C10 127.66(19) ?
N2 C9 C10 121.56(16) ?
C9 C10 H10A 109.5 ?
C9 C10 H10B 109.5 ?
H10A C10 H10B 109.5 ?
C9 C10 H10C 109.5 ?
H10A C10 H10C 109.5 ?
H10B C10 H10C 109.5 ?
N2 C11 H11A 109.5 ?
N2 C11 H11B 109.5 ?
H11A C11 H11B 109.5 ?
N2 C11 H11C 109.5 ?
H11A C11 H11C 109.5 ?
H11B C11 H11C 109.5 ?
N3 C12 C13 120.94(18) yes
N3 C12 H12 119.5 ?
C13 C12 H12 119.5 ?
C14 C13 C18 119.13(18) ?
C14 C13 C12 119.72(18) ?
C18 C13 C12 121.13(17) ?
C15 C14 C13 120.7(2) ?
C15 C14 H14 119.6 ?
C13 C14 H14 119.6 ?
C14 C15 C16 119.9(2) ?
C14 C15 H15 120.1 ?
C16 C15 H15 120.1 ?
C17 C16 C15 121.01(19) ?
C17 C16 H16 119.5 ?
C15 C16 H16 119.5 ?
O3 C17 C16 125.49(18) ?
O3 C17 C18 114.82(18) ?
C16 C17 C18 119.68(19) ?
O2 C18 C17 118.33(18) ?
O2 C18 C13 122.10(17) ?
C17 C18 C13 119.57(18) ?
O3 C19 H19A 109.5 ?
O3 C19 H19B 109.5 ?
H19A C19 H19B 109.5 ?
O3 C19 H19C 109.5 ?
H19A C19 H19C 109.5 ?
H19B C19 H19C 109.5 ?

loop_
_geom_bond_atom_site_label_1
_geom_bond_atom_site_label_2
_geom_bond_distance
_geom_bond_publ_flag
O1 C7 1.232(2) yes
O2 C18 1.355(2) yes
O2 H2 0.99(3) ?
O3 C17 1.375(2) yes
O3 C19 1.423(2) yes
N1 C7 1.408(2) yes
N1 N2 1.420(2) yes
N1 C1 1.426(2) yes
N2 C9 1.374(2) yes
N2 C11 1.472(2) yes
N3 C12 1.293(2) yes
N3 C8 1.392(2) yes
C1 C2 1.384(3) ?
C1 C6 1.385(3) ?
C2 C3 1.382(3) ?
C2 H2A 0.9300 ?
C3 C4 1.370(3) ?
C3 H3 0.9300 ?
C4 C5 1.377(3) ?
C4 H4 0.9300 ?
C5 C6 1.386(3) ?
C5 H5 0.9300 ?
C6 H6 0.9300 ?
C7 C8 1.443(3) ?
C8 C9 1.354(2) ?
C9 C10 1.488(3) ?
C10 H10A 0.9600 ?
C10 H10B 0.9600 ?
C10 H10C 0.9600 ?
C11 H11A 0.9600 ?
C11 H11B 0.9600 ?
C11 H11C 0.9600 ?
C12 C13 1.451(3) ?
C12 H12 0.9300 ?
C13 C14 1.401(3) ?
C13 C18 1.405(3) ?
C14 C15 1.372(3) ?
C14 H14 0.9300 ?
C15 C16 1.387(3) ?
C15 H15 0.9300 ?
C16 C17 1.377(3) ?
C16 H16 0.9300 ?
C17 C18 1.403(3) ?
C19 H19A 0.9600 ?
C19 H19B 0.9600 ?
C19 H19C 0.9600 ?

loop_
_geom_hbond_atom_site_label_D
_geom_hbond_atom_site_label_H
_geom_hbond_atom_site_label_A
_geom_hbond_site_symmetry_A
_geom_hbond_distance_DH
_geom_hbond_distance_HA
_geom_hbond_distance_DA
_geom_hbond_angle_DHA
_geom_hbond_publ_flag
O2 H2 N3 . 0.99(3) 1.66(3) 2.585(2) 153(2) yes
C12 H12 O1 . 0.93 2.41 3.069(2) 128 yes
C10 H10B O1 1_545 0.96 2.40 3.212(3) 143 yes
C10 H10A O3 5_656 0.96 2.60 3.468(3) 151 yes

loop_
_geom_torsion_atom_site_label_1
_geom_torsion_atom_site_label_2
_geom_torsion_atom_site_label_3
_geom_torsion_atom_site_label_4
_geom_torsion
C7 N1 N2 C9 8.8(2)
C1 N1 N2 C9 152.62(16)
C7 N1 N2 C11 147.13(17)
C1 N1 N2 C11 -69.0(2)
C7 N1 C1 C2 112.1(2)
N2 N1 C1 C2 -27.2(2)
C7 N1 C1 C6 -64.8(2)
N2 N1 C1 C6 155.88(17)
C6 C1 C2 C3 1.4(3)
N1 C1 C2 C3 -175.49(18)
C1 C2 C3 C4 0.4(3)
C2 C3 C4 C5 -1.2(3)
C3 C4 C5 C6 0.3(4)
C2 C1 C6 C5 -2.2(3)
N1 C1 C6 C5 174.70(18)
C4 C5 C6 C1 1.4(3)
N2 N1 C7 O1 171.60(17)
C1 N1 C7 O1 29.0(3)
N2 N1 C7 C8 -6.57(19)
C1 N1 C7 C8 -149.16(16)
C12 N3 C8 C9 173.05(19)
C12 N3 C8 C7 -1.0(3)
O1 C7 C8 C9 -176.0(2)
N1 C7 C8 C9 2.0(2)
O1 C7 C8 N3 -1.3(4)
N1 C7 C8 N3 176.65(17)
N3 C8 C9 N2 -171.54(16)
C7 C8 C9 N2 3.5(2)
N3 C8 C9 C10 5.7(3)
C7 C8 C9 C10 -179.19(19)
N1 N2 C9 C8 -7.6(2)
C11 N2 C9 C8 -141.73(19)
N1 N2 C9 C10 174.98(17)
C11 N2 C9 C10 40.8(3)
C8 N3 C12 C13 -177.11(16)
N3 C12 C13 C14 178.43(18)
N3 C12 C13 C18 0.0(3)
C18 C13 C14 C15 0.0(3)
C12 C13 C14 C15 -178.49(18)
C13 C14 C15 C16 -0.1(3)
C14 C15 C16 C17 -0.3(3)
C19 O3 C17 C16 -3.9(3)
C19 O3 C17 C18 176.37(18)
C15 C16 C17 O3 -178.85(19)
C15 C16 C17 C18 0.8(3)
O3 C17 C18 O2 -1.5(3)
C16 C17 C18 O2 178.77(18)
O3 C17 C18 C13 178.82(17)
C16 C17 C18 C13 -0.9(3)
C14 C13 C18 O2 -179.16(18)
C12 C13 C18 O2 -0.7(3)
C14 C13 C18 C17 0.5(3)
C12 C13 C18 C17 178.95(17)

loop_
_cod_related_entry_id
_cod_related_entry_database
_cod_related_entry_code
1 ChemSpider 30654853
